data_7719937
loop_
_publ_author_name
'W\'ojcik, Patryk'
'Latouche, Camille'
'Kamecka, Anna'
'Suwinska, Kinga'
'Masternak, Joanna'
'Urbaniak, Mariusz'

_publ_section_title
;
 Fluorine-Substituted Cyclometallated Rhodium(III) Complexes with
 \a-Diimine Ancillary Ligands: Synthesis, Structure, Photophysical and
 DNA-Binding Properties
;
_journal_name_full 'Dalton Transactions'
_journal_paper_doi 10.1039/D5DT02369F
_journal_year 2025
_chemical_formula_moiety 'C36 H20 F4 N8 Rh+, P F6-'
_chemical_formula_sum 'C36 H20 F10 N8 P Rh'
_chemical_formula_weight 888.48
_space_group_crystal_system tetragonal
_space_group_IT_number 88
_space_group_name_Hall '-I 4ad'
_space_group_name_H-M_alt 'I 41/a :2'
_atom_sites_solution_hydrogens geom
_atom_sites_solution_primary 'Intrinsic Phasing'
_audit_creation_method
;FinalCif 2024.9-0 by Daniel Kratzert, Freiburg 2025, 
https://dkratzert.de/finalcif.html
;
_audit_update_record
;
2025-09-24 deposited with the CCDC.	2025-12-02 downloaded from the CCDC.
;
_cell_angle_alpha 90
_cell_angle_beta 90
_cell_angle_gamma 90
_cell_formula_units_Z 16
_cell_length_a 31.9700(3)
_cell_length_b 31.9700(3)
_cell_length_c 13.8402(2)
_cell_measurement_reflns_used 9301
_cell_measurement_temperature 300.15
_cell_measurement_theta_max 68.1632
_cell_measurement_theta_min 3.9108
_cell_measurement_wavelength 1.54178
_cell_volume 14145.8(3)
_computing_cell_refinement 'SAINT V8.41 (Bruker AXS LLC)'
_computing_data_collection 'Bruker Instrument Service v8.5.5.6'
_computing_data_reduction 'SAINT V8.41 (Bruker AXS LLC)'
_computing_molecular_graphics 'shelXle (C.B. Huebschle, rev 1503)'
_computing_structure_refinement 'SHELXL-2019/2 (Sheldrick, 2019)'
_computing_structure_solution 'SHELXT 2018/2 (Sheldrick, 2018)'
_diffrn_ambient_temperature 296(2)
_diffrn_detector CPAD
_diffrn_detector_area_resol_mean 7.391
_diffrn_detector_type PhotonII_7
_diffrn_measured_fraction_theta_full 0.989
_diffrn_measured_fraction_theta_max 0.989
_diffrn_measurement_details
;<Phi   scan: start=   0.0; len= 180.0; end= 180.0 at [Counterclockwise Eulerian 
angles: dx= 47.97 mm theta=  27.500 deg omega=   0.000 deg chi=  54.739 deg] 
measure for 1.0 seconds; frame angle 1.00 degrees, wavelength=1.54184>
<Phi   scan: start=   0.0; len= 180.0; end= 180.0 at [Counterclockwise Eulerian 
angles: dx= 47.97 mm theta=  27.500 deg omega=   0.000 deg chi=  54.739 deg] 
measure for 1.0 seconds; frame angle 1.00 degrees, wavelength=1.54184>
<Phi   scan: start= 180.0; len= 180.0; end= 360.0 at [Counterclockwise Eulerian 
angles: dx= 47.97 mm theta=  27.500 deg omega=   0.000 deg chi=  54.739 deg] 
measure for 1.0 seconds; frame angle 1.00 degrees, wavelength=1.54184>
<Omega scan: start= 283.2; len= 180.5; end= 463.7 at [Counterclockwise Eulerian 
angles: dx= 47.97 mm theta=  51.739 deg phi= 128.000 deg chi=  54.739 deg] 
measure for 20.0 seconds; frame angle 0.50 degrees, wavelength=1.54184>
<Omega scan: start= 283.2; len= 180.5; end= 463.7 at [Counterclockwise Eulerian 
angles: dx= 47.97 mm theta=  51.739 deg phi=  64.001 deg chi=  54.739 deg] 
measure for 20.0 seconds; frame angle 0.50 degrees, wavelength=1.54184>
<Phi   scan: start=   0.0; len= 360.0; end= 360.0 at [Counterclockwise Eulerian 
angles: dx= 47.97 mm theta= -21.739 deg omega= 317.771 deg chi=  54.739 deg] 
measure for 1.0 seconds; frame angle 0.50 degrees, wavelength=1.54184>
<Omega scan: start= 283.2; len= 180.5; end= 463.7 at [Counterclockwise Eulerian 
angles: dx= 47.97 mm theta=  51.739 deg phi=  95.999 deg chi=  54.739 deg] 
measure for 20.0 seconds; frame angle 0.50 degrees, wavelength=1.54184>
<Omega scan: start= 252.2; len= 182.5; end= 434.7 at [Counterclockwise Eulerian 
angles: dx= 47.97 mm theta=  36.739 deg phi=  90.000 deg chi=  54.739 deg] 
measure for 6.8 seconds; frame angle 0.50 degrees, wavelength=1.54184>
<Omega scan: start= 283.2; len= 180.5; end= 463.7 at [Counterclockwise Eulerian 
angles: dx= 47.97 mm theta=  51.739 deg phi=  32.000 deg chi=  54.739 deg] 
measure for 20.0 seconds; frame angle 0.50 degrees, wavelength=1.54184>
<Omega scan: start= 283.2; len= 180.5; end= 463.7 at [Counterclockwise Eulerian 
angles: dx= 47.97 mm theta=  51.739 deg phi= 160.000 deg chi=  54.739 deg] 
measure for 20.0 seconds; frame angle 0.50 degrees, wavelength=1.54184>
<Omega scan: start= 267.2; len= 182.5; end= 449.7 at [Counterclockwise Eulerian 
angles: dx= 47.97 mm theta=  44.239 deg phi=   0.000 deg chi=  54.739 deg] 
measure for 12.3 seconds; frame angle 0.50 degrees, wavelength=1.54184>
<Omega scan: start= 283.2; len= 180.5; end= 463.7 at [Counterclockwise Eulerian 
angles: dx= 47.97 mm theta=  51.739 deg phi= 256.000 deg chi=  54.739 deg] 
measure for 20.0 seconds; frame angle 0.50 degrees, wavelength=1.54184>
<Omega scan: start= 267.2; len= 182.5; end= 449.7 at [Counterclockwise Eulerian 
angles: dx= 47.97 mm theta=  44.239 deg phi= 270.000 deg chi=  54.739 deg] 
measure for 12.3 seconds; frame angle 0.50 degrees, wavelength=1.54184>
<Omega scan: start= 283.2; len= 180.5; end= 463.7 at [Counterclockwise Eulerian 
angles: dx= 47.97 mm theta=  51.739 deg phi= 192.001 deg chi=  54.739 deg] 
measure for 20.0 seconds; frame angle 0.50 degrees, wavelength=1.54184>
<Phi   scan: start=  23.7; len= 256.5; end= 280.2 at [Counterclockwise Eulerian 
angles: dx= 47.97 mm theta=  51.739 deg omega= 282.229 deg chi=  54.739 deg] 
measure for 20.0 seconds; frame angle 0.50 degrees, wavelength=1.54184>
<Phi   scan: start=   0.0; len= 360.0; end= 360.0 at [Counterclockwise Eulerian 
angles: dx= 47.97 mm theta= -29.239 deg omega= 302.771 deg chi=  54.739 deg] 
measure for 3.2 seconds; frame angle 0.50 degrees, wavelength=1.54184>
;
_diffrn_measurement_device 'FIXEDCHI diffractometer'
_diffrn_measurement_device_type 'Bruker D8'
_diffrn_measurement_method '\w and \f scans'
_diffrn_radiation_monochromator 'multilayer mirror'
_diffrn_radiation_type CuK\a
_diffrn_radiation_wavelength 1.54178
_diffrn_reflns_av_R_equivalents 0.0491
_diffrn_reflns_av_unetI/netI 0.0161
_diffrn_reflns_Laue_measured_fraction_full 0.989
_diffrn_reflns_Laue_measured_fraction_max 0.989
_diffrn_reflns_limit_h_max 38
_diffrn_reflns_limit_h_min -38
_diffrn_reflns_limit_k_max 38
_diffrn_reflns_limit_k_min -38
_diffrn_reflns_limit_l_max 16
_diffrn_reflns_limit_l_min -16
_diffrn_reflns_number 95597
_diffrn_reflns_point_group_measured_fraction_full 0.989
_diffrn_reflns_point_group_measured_fraction_max 0.989
_diffrn_reflns_reduction_process narrow-frame
_diffrn_reflns_theta_full 67.679
_diffrn_reflns_theta_max 68.165
_diffrn_reflns_theta_min 2.764
_diffrn_source 'microfocus sealed tube'
_diffrn_source_current 1.0
_diffrn_source_target Cu
_diffrn_source_type 'INCOATEC I\mS Compact'
_diffrn_source_voltage 50.0
_exptl_absorpt_coefficient_mu 5.18
_exptl_absorpt_correction_T_max 0.463
_exptl_absorpt_correction_T_min 0.362
_exptl_absorpt_correction_type multi-scan
_exptl_absorpt_process_details
;Krause, L., Herbst-Irmer, R., Sheldrick, G. M., Stalke, D. (2015).
"Comparison of silver and molybdenum microfocus X-ray sources for single-crystal
 structure determination"
J. Appl. Cryst. 48, 3-10.
doi:10.1107/S1600576714022985
;
_exptl_crystal_colour 'pale yellow'
_exptl_crystal_density_diffrn 1.669
_exptl_crystal_description prism
_exptl_crystal_F_000 7072
_exptl_crystal_size_max 0.246
_exptl_crystal_size_mid 0.22
_exptl_crystal_size_min 0.176
_refine_diff_density_max 0.577
_refine_diff_density_min -0.536
_refine_diff_density_rms 0.061
_refine_ls_extinction_method none
_refine_ls_goodness_of_fit_ref 1.044
_refine_ls_hydrogen_treatment constr
_refine_ls_matrix_type full
_refine_ls_number_parameters 505
_refine_ls_number_reflns 6409
_refine_ls_number_restraints 0
_refine_ls_restrained_S_all 1.044
_refine_ls_R_factor_all 0.0667
_refine_ls_R_factor_gt 0.0512
_refine_ls_shift/su_max 0.000
_refine_ls_shift/su_mean 0.000
_refine_ls_structure_factor_coef Fsqd
_refine_ls_weighting_details 'w=1/[\s^2^(Fo^2^)+(0.0638P)^2^+31.5729P] where P=(Fo^2^+2Fc^2^)/3'
_refine_ls_weighting_scheme calc
_refine_ls_wR_factor_gt 0.1226
_refine_ls_wR_factor_ref 0.1381
_reflns_Friedel_coverage 0.000
_reflns_number_gt 5276
_reflns_number_total 6409
_reflns_threshold_expression 'I > 2\s(I)'
_cod_data_source_file d5dt02369f2.cif
_cod_data_source_block cu_S332cf2_a
_cod_depositor_comments
;
The following automatic conversions were performed:

data item '_exptl_absorpt_correction_type' value 'Multi-Scan' was
changed to 'multi-scan' in accordance with the
/home/data/users/saulius/crontab/automatic-downloads/rss-feeds/RSC/lib/dictionaries/cif_core.dic
dictionary named 'cif_core.dic' version 2.4.2 last updated on
2011-04-26.

Automatic conversion script
Id: cif_fix_values 8170 2020-07-09 18:12:32Z antanas 
;
_cod_original_sg_symbol_H-M 'I 41/a'
_cod_database_code 7719937
_shelx_shelxl_version_number 2019/3
_shelx_space_group_comment
;
The symmetry employed for this shelxl refinement is uniquely defined
by the following loop, which should always be used as a source of
symmetry information in preference to the above space-group names.
They are only intended as comments.
;
_exptl_bruker_absorpt_correction_t_ratio 0.7837
_shelx_estimated_absorpt_t_min 0.362
_shelx_estimated_absorpt_t_max 0.463
_bruker_diffrn_measurement_temperature_device Cryostream
_diffrn_measurement_bruker_total_exposure_time 75825.0
_diffrn_reflns_bruker_av_norm_i 7286.288
_diffrn_reflns_bruker_number_gt 85485
_computing_bruker_data_scaling 'SADABS-2016/2 - Bruker AXS area detector scaling and absorption correction'
_geom_details
; All esds (except the esd in the dihedral angle between two l.s. planes)
 are estimated using the full covariance matrix.  The cell esds are taken
 into account individually in the estimation of esds in distances, angles
 and torsion angles; correlations between esds in cell parameters are only
 used when they are defined by crystal symmetry.  An approximate (isotropic)
 treatment of cell esds is used for estimating esds involving l.s. planes.
;

loop_
_space_group_symop_operation_xyz
'x, y, z'
'-x+1/2, -y, z+1/2'
'-y+3/4, x+1/4, z+1/4'
'y+3/4, -x+3/4, z+3/4'
'x+1/2, y+1/2, z+1/2'
'-x+1, -y+1/2, z+1'
'-y+5/4, x+3/4, z+3/4'
'y+5/4, -x+5/4, z+5/4'
'-x, -y, -z'
'x-1/2, y, -z-1/2'
'y-3/4, -x-1/4, -z-1/4'
'-y-3/4, x-3/4, -z-3/4'
'-x+1/2, -y+1/2, -z+1/2'
'x, y+1/2, -z'
'y-1/4, -x+1/4, -z+1/4'
'-y-1/4, x-1/4, -z-1/4'

loop_
_atom_site_label
_atom_site_type_symbol
_atom_site_fract_x
_atom_site_fract_y
_atom_site_fract_z
_atom_site_U_iso_or_equiv
_atom_site_adp_type
_atom_site_occupancy
_atom_site_site_symmetry_order
_atom_site_calc_flag
_atom_site_refinement_flags_posn
_atom_site_refinement_flags_adp
_atom_site_refinement_flags_occupancy
_atom_site_disorder_assembly
_atom_site_disorder_group
Rh1 Rh 0.09027(2) 0.38020(2) 0.33267(2) 0.06784(14) Uani 1 1 d . . . . .
F1 F 0.06642(17) 0.24494(12) 0.5337(3) 0.1560(17) Uani 1 1 d . . . . .
F2 F 0.04997(14) 0.22570(11) 0.2012(3) 0.1380(13) Uani 1 1 d . . . . .
F3 F -0.04305(11) 0.41555(13) 0.1338(2) 0.1252(12) Uani 1 1 d . . . . .
F4 F -0.06572(11) 0.4084(2) 0.4680(3) 0.175(2) Uani 1 1 d . . . . .
N1 N 0.09242(10) 0.37103(12) 0.4768(3) 0.0767(9) Uani 1 1 d . . . . .
N2 N 0.08657(12) 0.33057(14) 0.5033(3) 0.0846(10) Uani 1 1 d . . . . .
N3 N 0.08257(11) 0.38672(11) 0.1889(3) 0.0742(9) Uani 1 1 d . . . . .
N4 N 0.04267(12) 0.39614(12) 0.1616(3) 0.0772(9) Uani 1 1 d . . . . .
N5 N 0.15740(10) 0.37679(10) 0.3262(2) 0.0673(8) Uani 1 1 d . . . . .
N6 N 0.10791(10) 0.44479(11) 0.3394(3) 0.0729(9) Uani 1 1 d . . . . .
N7 N 0.27980(11) 0.46340(12) 0.3288(2) 0.0740(9) Uani 1 1 d . . . . .
N8 N 0.22761(12) 0.53499(11) 0.3332(2) 0.0740(9) Uani 1 1 d . . . . .
C1 C 0.09975(17) 0.3924(2) 0.5565(4) 0.0976(15) Uani 1 1 d . . . . .
H1 H 0.104396 0.421037 0.559487 0.117 Uiso 1 1 calc R U . . .
C2 C 0.0995(3) 0.3661(3) 0.6336(5) 0.129(2) Uani 1 1 d . . . . .
H2 H 0.104441 0.373360 0.697610 0.155 Uiso 1 1 calc R U . . .
C3 C 0.0907(2) 0.3272(3) 0.5998(4) 0.123(2) Uani 1 1 d . . . . .
H3 H 0.087966 0.302865 0.636255 0.147 Uiso 1 1 calc R U . . .
C4 C 0.07744(14) 0.30211(15) 0.4275(3) 0.0796(11) Uani 1 1 d . . . . .
C5 C 0.0678(2) 0.26063(19) 0.4426(5) 0.1053(17) Uani 1 1 d . . . . .
C6 C 0.0586(2) 0.23428(19) 0.3680(6) 0.1136(19) Uani 1 1 d . . . . .
H6 H 0.052223 0.206269 0.378571 0.136 Uiso 1 1 calc R U . . .
C7 C 0.05919(18) 0.25100(18) 0.2771(5) 0.1010(16) Uani 1 1 d . . . . .
C8 C 0.06828(15) 0.29231(15) 0.2592(4) 0.0869(13) Uani 1 1 d . . . . .
H8 H 0.068129 0.302390 0.196141 0.104 Uiso 1 1 calc R U . . .
C9 C 0.07765(13) 0.31888(14) 0.3352(3) 0.0698(10) Uani 1 1 d . . . . .
C10 C 0.10543(17) 0.38696(15) 0.1102(4) 0.0864(12) Uani 1 1 d . . . . .
H10 H 0.133932 0.381207 0.107975 0.104 Uiso 1 1 calc R U . . .
C11 C 0.0809(2) 0.39708(19) 0.0307(4) 0.1036(16) Uani 1 1 d . . . . .
H11 H 0.089556 0.399552 -0.033226 0.124 Uiso 1 1 calc R U . . .
C12 C 0.04171(19) 0.40258(19) 0.0656(4) 0.0976(15) Uani 1 1 d . . . . .
H12 H 0.018212 0.409593 0.029460 0.117 Uiso 1 1 calc R U . . .
C13 C 0.01321(13) 0.39781(14) 0.2376(3) 0.0745(10) Uani 1 1 d . . . . .
C14 C -0.02857(16) 0.40841(19) 0.2245(4) 0.0963(15) Uani 1 1 d . . . . .
C15 C -0.05539(17) 0.4116(2) 0.2997(5) 0.121(2) Uani 1 1 d . . . . .
H15 H -0.083344 0.418581 0.290550 0.145 Uiso 1 1 calc R U . . .
C16 C -0.03946(16) 0.4039(2) 0.3902(5) 0.116(2) Uani 1 1 d . . . . .
C17 C 0.00177(15) 0.39333(19) 0.4078(4) 0.0944(15) Uani 1 1 d . . . . .
H17 H 0.011160 0.388348 0.470388 0.113 Uiso 1 1 calc R U . . .
C18 C 0.02861(13) 0.39038(14) 0.3300(3) 0.0727(10) Uani 1 1 d . . . . .
C19 C 0.18091(14) 0.34266(14) 0.3207(4) 0.0789(11) Uani 1 1 d . . . . .
H19 H 0.167787 0.316709 0.319194 0.095 Uiso 1 1 calc R U . . .
C20 C 0.22441(15) 0.34411(15) 0.3172(4) 0.0894(14) Uani 1 1 d . . . . .
H20 H 0.240041 0.319667 0.312430 0.107 Uiso 1 1 calc R U . . .
C21 C 0.24365(14) 0.38229(15) 0.3209(3) 0.0778(11) Uani 1 1 d . . . . .
H21 H 0.272687 0.383901 0.319242 0.093 Uiso 1 1 calc R U . . .
C22 C 0.22005(12) 0.41865(13) 0.3273(3) 0.0645(9) Uani 1 1 d . . . . .
C23 C 0.23868(12) 0.46038(13) 0.3302(3) 0.0649(9) Uani 1 1 d . . . . .
C24 C 0.21219(13) 0.49649(13) 0.3328(3) 0.0663(9) Uani 1 1 d . . . . .
C25 C 0.16712(13) 0.49155(13) 0.3362(3) 0.0677(9) Uani 1 1 d . . . . .
C26 C 0.13947(16) 0.52561(15) 0.3410(4) 0.0851(13) Uani 1 1 d . . . . .
H26 H 0.149862 0.552776 0.340912 0.102 Uiso 1 1 calc R U . . .
C27 C 0.09779(16) 0.51896(16) 0.3457(4) 0.0921(14) Uani 1 1 d . . . . .
H27 H 0.079325 0.541388 0.349249 0.111 Uiso 1 1 calc R U . . .
C28 C 0.08277(15) 0.47780(16) 0.3453(4) 0.0899(14) Uani 1 1 d . . . . .
H28 H 0.054068 0.473392 0.349198 0.108 Uiso 1 1 calc R U . . .
C29 C 0.15000(12) 0.45156(13) 0.3354(3) 0.0649(9) Uani 1 1 d . . . . .
C30 C 0.17679(12) 0.41488(12) 0.3297(3) 0.0624(8) Uani 1 1 d . . . . .
C31 C 0.29589(14) 0.50293(15) 0.3292(3) 0.0765(11) Uani 1 1 d . . . . .
C32 C 0.33983(16) 0.50800(19) 0.3267(4) 0.0954(15) Uani 1 1 d . . . . .
H32 H 0.357533 0.484918 0.325924 0.114 Uiso 1 1 calc R U . . .
C33 C 0.3556(2) 0.5478(2) 0.3255(5) 0.1124(19) Uani 1 1 d . . . . .
H33 H 0.384393 0.551496 0.322369 0.135 Uiso 1 1 calc R U . . .
C34 C 0.3300(2) 0.5824(2) 0.3288(5) 0.116(2) Uani 1 1 d . . . . .
H34 H 0.342108 0.608898 0.329103 0.139 Uiso 1 1 calc R U . . .
C35 C 0.28789(19) 0.57902(18) 0.3316(4) 0.0978(15) Uani 1 1 d . . . . .
H35 H 0.271077 0.602748 0.333412 0.117 Uiso 1 1 calc R U . . .
C36 C 0.26990(15) 0.53852(15) 0.3316(3) 0.0759(11) Uani 1 1 d . . . . .
P1 P -0.01865(6) 0.54162(8) 0.2154(2) 0.1490(9) Uani 1 1 d . . . . .
F5 F 0.01122(18) 0.5027(2) 0.2143(6) 0.219(3) Uani 1 1 d . . . . .
F6 F 0.0186(2) 0.5683(2) 0.2421(6) 0.243(4) Uani 1 1 d . . . . .
F7 F -0.04745(14) 0.58113(16) 0.2008(5) 0.177(2) Uani 1 1 d . . . . .
F8 F -0.0522(2) 0.5131(2) 0.1747(10) 0.301(6) Uani 1 1 d . . . . .
F9 F -0.0351(5) 0.5352(4) 0.3071(7) 0.391(8) Uani 1 1 d . . . . .
F10 F -0.0052(3) 0.5490(3) 0.1071(6) 0.299(5) Uani 1 1 d . . . . .

loop_
_atom_site_aniso_label
_atom_site_aniso_U_11
_atom_site_aniso_U_22
_atom_site_aniso_U_33
_atom_site_aniso_U_23
_atom_site_aniso_U_13
_atom_site_aniso_U_12
Rh1 0.06177(19) 0.0744(2) 0.0674(2) -0.00204(13) -0.00679(12) -0.00260(12)
F1 0.227(5) 0.114(3) 0.127(3) 0.050(2) 0.005(3) -0.009(3)
F2 0.160(3) 0.103(2) 0.152(3) -0.044(2) -0.021(3) -0.013(2)
F3 0.101(2) 0.178(3) 0.096(2) 0.016(2) -0.0319(18) 0.009(2)
F4 0.079(2) 0.332(7) 0.113(3) 0.029(4) 0.0177(19) 0.025(3)
N1 0.0635(19) 0.089(2) 0.078(2) 0.0034(19) -0.0124(16) 0.0005(16)
N2 0.082(2) 0.104(3) 0.067(2) 0.004(2) -0.0032(17) 0.007(2)
N3 0.076(2) 0.077(2) 0.069(2) 0.0017(16) 0.0011(17) -0.0080(16)
N4 0.075(2) 0.087(2) 0.070(2) 0.0067(17) -0.0103(16) -0.0056(18)
N5 0.0620(17) 0.0694(19) 0.071(2) -0.0031(15) -0.0044(14) 0.0022(14)
N6 0.0618(18) 0.075(2) 0.081(2) -0.0054(17) -0.0094(15) 0.0050(15)
N7 0.069(2) 0.094(2) 0.0588(19) -0.0039(16) 0.0017(14) -0.0072(17)
N8 0.089(2) 0.076(2) 0.0575(18) 0.0015(15) -0.0035(16) -0.0110(17)
C1 0.094(3) 0.123(4) 0.076(3) -0.022(3) -0.017(3) 0.010(3)
C2 0.171(7) 0.151(6) 0.066(3) -0.012(4) -0.016(4) 0.011(5)
C3 0.154(6) 0.145(6) 0.069(3) 0.019(4) -0.002(3) 0.008(5)
C4 0.072(2) 0.086(3) 0.081(3) 0.008(2) -0.001(2) -0.001(2)
C5 0.115(4) 0.092(4) 0.108(4) 0.021(3) 0.003(3) 0.003(3)
C6 0.118(5) 0.081(3) 0.142(6) 0.007(4) 0.004(4) -0.007(3)
C7 0.093(3) 0.088(3) 0.122(5) -0.019(3) -0.012(3) -0.001(3)
C8 0.088(3) 0.087(3) 0.086(3) -0.009(2) -0.013(2) -0.006(2)
C9 0.063(2) 0.077(2) 0.069(2) -0.0003(19) -0.0052(17) -0.0029(18)
C10 0.095(3) 0.090(3) 0.074(3) 0.005(2) 0.013(2) -0.004(2)
C11 0.123(4) 0.117(4) 0.070(3) 0.016(3) 0.003(3) -0.014(3)
C12 0.104(4) 0.116(4) 0.072(3) 0.020(3) -0.009(3) -0.003(3)
C13 0.065(2) 0.086(3) 0.073(3) 0.004(2) -0.0113(19) -0.0083(19)
C14 0.081(3) 0.121(4) 0.087(3) 0.013(3) -0.023(3) -0.006(3)
C15 0.060(3) 0.189(7) 0.114(5) 0.020(4) -0.010(3) -0.001(3)
C16 0.064(3) 0.183(7) 0.100(4) 0.012(4) 0.010(3) -0.005(3)
C17 0.071(3) 0.132(4) 0.080(3) 0.013(3) -0.003(2) -0.001(3)
C18 0.060(2) 0.085(3) 0.074(3) 0.007(2) -0.0066(18) -0.0105(19)
C19 0.072(2) 0.067(2) 0.097(3) 0.001(2) 0.000(2) 0.0034(19)
C20 0.082(3) 0.068(3) 0.118(4) -0.005(2) 0.005(3) 0.011(2)
C21 0.063(2) 0.086(3) 0.084(3) 0.002(2) 0.005(2) 0.007(2)
C22 0.063(2) 0.076(2) 0.0550(19) 0.0006(16) -0.0012(15) 0.0017(17)
C23 0.068(2) 0.079(2) 0.0477(18) 0.0021(16) -0.0024(15) -0.0056(18)
C24 0.081(2) 0.071(2) 0.0472(18) -0.0013(16) -0.0066(16) -0.0071(19)
C25 0.079(2) 0.069(2) 0.055(2) -0.0035(16) -0.0106(17) 0.0007(18)
C26 0.098(3) 0.070(3) 0.087(3) -0.002(2) -0.015(2) 0.005(2)
C27 0.083(3) 0.083(3) 0.111(4) -0.010(3) -0.018(3) 0.016(2)
C28 0.069(3) 0.085(3) 0.115(4) -0.012(3) -0.018(2) 0.014(2)
C29 0.064(2) 0.072(2) 0.059(2) -0.0017(17) -0.0098(16) 0.0030(17)
C30 0.064(2) 0.068(2) 0.0551(19) -0.0040(16) -0.0041(15) 0.0017(16)
C31 0.082(3) 0.096(3) 0.052(2) -0.0038(19) 0.0039(18) -0.020(2)
C32 0.077(3) 0.114(4) 0.096(4) -0.014(3) 0.009(2) -0.019(3)
C33 0.091(4) 0.125(5) 0.121(5) -0.015(4) 0.017(3) -0.037(4)
C34 0.116(5) 0.114(5) 0.117(5) -0.006(4) 0.010(4) -0.045(4)
C35 0.111(4) 0.090(3) 0.093(4) 0.001(3) 0.005(3) -0.029(3)
C36 0.089(3) 0.086(3) 0.053(2) -0.0009(18) -0.0019(19) -0.017(2)
P1 0.0868(10) 0.1609(19) 0.199(3) 0.0501(17) -0.0109(13) 0.0100(11)
F5 0.163(4) 0.212(6) 0.282(8) 0.055(5) -0.044(5) 0.054(4)
F6 0.174(5) 0.207(6) 0.349(10) 0.027(6) -0.122(6) -0.011(4)
F7 0.127(3) 0.154(4) 0.251(6) -0.013(4) -0.016(4) 0.013(3)
F8 0.127(4) 0.202(6) 0.576(18) -0.107(9) -0.046(7) 0.026(4)
F9 0.65(2) 0.323(12) 0.204(8) 0.061(8) 0.183(11) -0.021(14)
F10 0.318(11) 0.377(12) 0.203(7) 0.123(7) 0.000(7) 0.118(9)

loop_
_atom_type_symbol
_atom_type_description
_atom_type_scat_dispersion_real
_atom_type_scat_dispersion_imag
_atom_type_scat_source
C C 0.0181 0.0091 'International Tables Vol C Tables 4.2.6.8 and 6.1.1.4'
H H 0.0000 0.0000 'International Tables Vol C Tables 4.2.6.8 and 6.1.1.4'
F F 0.0727 0.0534 'International Tables Vol C Tables 4.2.6.8 and 6.1.1.4'
P P 0.2955 0.4335 'International Tables Vol C Tables 4.2.6.8 and 6.1.1.4'
Rh Rh 0.0927 3.6045 'International Tables Vol C Tables 4.2.6.8 and 6.1.1.4'
N N 0.0311 0.0180 'International Tables Vol C Tables 4.2.6.8 and 6.1.1.4'

loop_
_exptl_crystal_face_index_h
_exptl_crystal_face_index_k
_exptl_crystal_face_index_l
_exptl_crystal_face_perp_dist
-2 2 -1 0.09
-2 1 0 0.094
-2 0 1 0.105
-2 0 -1 0.082
-1 0 -1 0.094
-1 -1 1 0.11
-1 1 1 0.102
-1 1 -1 0.099
-1 -1 -1 0.092
-1 1 0 0.112
-1 0 0 0.082
0 -1 1 0.094
0 0 -1 0.123
0 1 1 0.104
0 -1 0 0.059
0 1 0 0.11
1 0 0 0.088
1 1 1 0.109
1 -1 -1 0.125
1 -1 1 0.101

loop_
_geom_angle_atom_site_label_1
_geom_angle_atom_site_label_2
_geom_angle_atom_site_label_3
_geom_angle
_geom_angle_site_symmetry_1
_geom_angle_site_symmetry_3
_geom_angle_publ_flag
C18 Rh1 C9 87.76(17) . . ?
C18 Rh1 N3 81.06(16) . . ?
C9 Rh1 N3 95.37(16) . . ?
C18 Rh1 N1 94.32(16) . . ?
C9 Rh1 N1 81.23(16) . . ?
N3 Rh1 N1 174.41(14) . . ?
C18 Rh1 N6 95.94(15) . . ?
C9 Rh1 N6 174.96(15) . . ?
N3 Rh1 N6 88.60(14) . . ?
N1 Rh1 N6 95.05(15) . . ?
C18 Rh1 N5 172.69(15) . . ?
C9 Rh1 N5 98.75(14) . . ?
N3 Rh1 N5 94.95(14) . . ?
N1 Rh1 N5 89.98(13) . . ?
N6 Rh1 N5 77.76(13) . . ?
C1 N1 N2 107.0(4) . . ?
C1 N1 Rh1 139.3(4) . . ?
N2 N1 Rh1 113.6(3) . . ?
C3 N2 N1 109.4(5) . . ?
C3 N2 C4 134.5(5) . . ?
N1 N2 C4 116.1(4) . . ?
C10 N3 N4 106.9(4) . . ?
C10 N3 Rh1 138.8(4) . . ?
N4 N3 Rh1 114.2(3) . . ?
C12 N4 N3 109.2(4) . . ?
C12 N4 C13 135.6(4) . . ?
N3 N4 C13 115.2(3) . . ?
C19 N5 C30 118.5(3) . . ?
C19 N5 Rh1 127.5(3) . . ?
C30 N5 Rh1 113.9(2) . . ?
C28 N6 C29 118.2(4) . . ?
C28 N6 Rh1 127.5(3) . . ?
C29 N6 Rh1 114.3(3) . . ?
C23 N7 C31 116.3(4) . . ?
C24 N8 C36 116.6(4) . . ?
N1 C1 C2 109.7(6) . . ?
N1 C1 H1 125.2 . . ?
C2 C1 H1 125.2 . . ?
C1 C2 C3 107.3(6) . . ?
C1 C2 H2 126.3 . . ?
C3 C2 H2 126.3 . . ?
N2 C3 C2 106.7(6) . . ?
N2 C3 H3 126.7 . . ?
C2 C3 H3 126.7 . . ?
C5 C4 C9 120.9(5) . . ?
C5 C4 N2 123.4(5) . . ?
C9 C4 N2 115.6(4) . . ?
F1 C5 C6 117.8(6) . . ?
F1 C5 C4 120.3(6) . . ?
C6 C5 C4 121.9(6) . . ?
C5 C6 C7 116.9(6) . . ?
C5 C6 H6 121.6 . . ?
C7 C6 H6 121.6 . . ?
F2 C7 C6 118.4(6) . . ?
F2 C7 C8 118.6(6) . . ?
C6 C7 C8 123.0(5) . . ?
C7 C8 C9 119.9(5) . . ?
C7 C8 H8 120.1 . . ?
C9 C8 H8 120.1 . . ?
C8 C9 C4 117.5(4) . . ?
C8 C9 Rh1 129.1(4) . . ?
C4 C9 Rh1 113.3(3) . . ?
N3 C10 C11 110.1(5) . . ?
N3 C10 H10 124.9 . . ?
C11 C10 H10 124.9 . . ?
C12 C11 C10 105.6(5) . . ?
C12 C11 H11 127.2 . . ?
C10 C11 H11 127.2 . . ?
N4 C12 C11 108.2(5) . . ?
N4 C12 H12 125.9 . . ?
C11 C12 H12 125.9 . . ?
C14 C13 C18 120.2(4) . . ?
C14 C13 N4 123.5(4) . . ?
C18 C13 N4 116.3(4) . . ?
C15 C14 F3 118.9(5) . . ?
C15 C14 C13 121.8(5) . . ?
F3 C14 C13 119.4(5) . . ?
C14 C15 C16 117.0(5) . . ?
C14 C15 H15 121.5 . . ?
C16 C15 H15 121.5 . . ?
F4 C16 C15 118.0(5) . . ?
F4 C16 C17 118.0(6) . . ?
C15 C16 C17 123.9(5) . . ?
C18 C17 C16 118.1(5) . . ?
C18 C17 H17 120.9 . . ?
C16 C17 H17 120.9 . . ?
C17 C18 C13 119.1(4) . . ?
C17 C18 Rh1 127.6(3) . . ?
C13 C18 Rh1 113.2(3) . . ?
N5 C19 C20 122.7(4) . . ?
N5 C19 H19 118.6 . . ?
C20 C19 H19 118.6 . . ?
C21 C20 C19 118.5(4) . . ?
C21 C20 H20 120.7 . . ?
C19 C20 H20 120.7 . . ?
C20 C21 C22 120.3(4) . . ?
C20 C21 H21 119.8 . . ?
C22 C21 H21 119.8 . . ?
C30 C22 C21 118.0(4) . . ?
C30 C22 C23 119.0(4) . . ?
C21 C22 C23 123.0(4) . . ?
N7 C23 C24 122.1(4) . . ?
N7 C23 C22 118.2(4) . . ?
C24 C23 C22 119.7(4) . . ?
N8 C24 C23 121.9(4) . . ?
N8 C24 C25 118.0(4) . . ?
C23 C24 C25 120.0(4) . . ?
C29 C25 C26 117.7(4) . . ?
C29 C25 C24 119.4(4) . . ?
C26 C25 C24 122.9(4) . . ?
C27 C26 C25 120.1(5) . . ?
C27 C26 H26 120.0 . . ?
C25 C26 H26 120.0 . . ?
C26 C27 C28 119.0(5) . . ?
C26 C27 H27 120.5 . . ?
C28 C27 H27 120.5 . . ?
N6 C28 C27 122.6(5) . . ?
N6 C28 H28 118.7 . . ?
C27 C28 H28 118.7 . . ?
N6 C29 C25 122.3(4) . . ?
N6 C29 C30 117.1(4) . . ?
C25 C29 C30 120.7(4) . . ?
N5 C30 C22 121.9(4) . . ?
N5 C30 C29 116.9(3) . . ?
C22 C30 C29 121.2(4) . . ?
N7 C31 C36 121.7(4) . . ?
N7 C31 C32 118.7(5) . . ?
C36 C31 C32 119.6(4) . . ?
C33 C32 C31 118.2(6) . . ?
C33 C32 H32 120.9 . . ?
C31 C32 H32 120.9 . . ?
C32 C33 C34 122.0(6) . . ?
C32 C33 H33 119.0 . . ?
C34 C33 H33 119.0 . . ?
C35 C34 C33 121.8(6) . . ?
C35 C34 H34 119.1 . . ?
C33 C34 H34 119.1 . . ?
C34 C35 C36 118.6(6) . . ?
C34 C35 H35 120.7 . . ?
C36 C35 H35 120.7 . . ?
N8 C36 C31 121.4(4) . . ?
N8 C36 C35 118.7(5) . . ?
C31 C36 C35 119.9(5) . . ?
F9 P1 F6 99.0(8) . . ?
F9 P1 F8 89.1(7) . . ?
F6 P1 F8 171.1(6) . . ?
F9 P1 F5 97.0(6) . . ?
F6 P1 F5 88.3(4) . . ?
F8 P1 F5 87.1(4) . . ?
F9 P1 F7 90.8(6) . . ?
F6 P1 F7 92.2(3) . . ?
F8 P1 F7 91.2(3) . . ?
F5 P1 F7 172.0(4) . . ?
F9 P1 F10 173.6(8) . . ?
F6 P1 F10 86.2(6) . . ?
F8 P1 F10 86.0(6) . . ?
F5 P1 F10 86.8(4) . . ?
F7 P1 F10 85.3(4) . . ?

loop_
_geom_bond_atom_site_label_1
_geom_bond_atom_site_label_2
_geom_bond_distance
_geom_bond_site_symmetry_2
_geom_bond_publ_flag
Rh1 C18 1.999(4) . ?
Rh1 C9 2.002(4) . ?
Rh1 N3 2.016(4) . ?
Rh1 N1 2.017(4) . ?
Rh1 N6 2.143(4) . ?
Rh1 N5 2.151(3) . ?
F1 C5 1.357(7) . ?
F2 C7 1.357(6) . ?
F3 C14 1.356(6) . ?
F4 C16 1.373(7) . ?
N1 C1 1.318(6) . ?
N1 N2 1.357(5) . ?
N2 C3 1.347(7) . ?
N2 C4 1.419(6) . ?
N3 C10 1.311(6) . ?
N3 N4 1.364(5) . ?
N4 C12 1.344(6) . ?
N4 C13 1.414(6) . ?
N5 C19 1.327(5) . ?
N5 C30 1.367(5) . ?
N6 C28 1.329(6) . ?
N6 C29 1.364(5) . ?
N7 C23 1.318(5) . ?
N7 C31 1.364(6) . ?
N8 C24 1.326(5) . ?
N8 C36 1.357(6) . ?
C1 C2 1.358(9) . ?
C1 H1 0.9300 . ?
C2 C3 1.359(10) . ?
C2 H2 0.9300 . ?
C3 H3 0.9300 . ?
C4 C5 1.377(7) . ?
C4 C9 1.386(6) . ?
C5 C6 1.364(9) . ?
C6 C7 1.368(9) . ?
C6 H6 0.9300 . ?
C7 C8 1.375(7) . ?
C8 C9 1.385(6) . ?
C8 H8 0.9300 . ?
C10 C11 1.390(8) . ?
C10 H10 0.9300 . ?
C11 C12 1.354(8) . ?
C11 H11 0.9300 . ?
C12 H12 0.9300 . ?
C13 C14 1.390(6) . ?
C13 C18 1.391(6) . ?
C14 C15 1.352(8) . ?
C15 C16 1.374(9) . ?
C15 H15 0.9300 . ?
C16 C17 1.383(7) . ?
C17 C18 1.380(7) . ?
C17 H17 0.9300 . ?
C19 C20 1.393(6) . ?
C19 H19 0.9300 . ?
C20 C21 1.368(7) . ?
C20 H20 0.9300 . ?
C21 C22 1.389(6) . ?
C21 H21 0.9300 . ?
C22 C30 1.389(5) . ?
C22 C23 1.462(6) . ?
C23 C24 1.432(6) . ?
C24 C25 1.450(6) . ?
C25 C29 1.391(6) . ?
C25 C26 1.404(6) . ?
C26 C27 1.351(7) . ?
C26 H26 0.9300 . ?
C27 C28 1.401(7) . ?
C27 H27 0.9300 . ?
C28 H28 0.9300 . ?
C29 C30 1.454(5) . ?
C31 C36 1.410(7) . ?
C31 C32 1.415(7) . ?
C32 C33 1.367(8) . ?
C32 H32 0.9300 . ?
C33 C34 1.378(9) . ?
C33 H33 0.9300 . ?
C34 C35 1.353(9) . ?
C34 H34 0.9300 . ?
C35 C36 1.417(7) . ?
C35 H35 0.9300 . ?
P1 F9 1.389(8) . ?
P1 F6 1.511(6) . ?
P1 F8 1.515(7) . ?
P1 F5 1.568(6) . ?
P1 F7 1.576(5) . ?
P1 F10 1.577(8) . ?

loop_
_geom_hbond_atom_site_label_D
_geom_hbond_atom_site_label_H
_geom_hbond_atom_site_label_A
_geom_hbond_distance_DH
_geom_hbond_distance_HA
_geom_hbond_distance_DA
_geom_hbond_angle_DHA
_geom_hbond_site_symmetry_A
_geom_hbond_publ_flag
C3 H3 F1 0.93 2.43 2.889(9) 110.2 . yes
C8 H8 F2 0.93 2.48 3.243(6) 139.9 12_666 yes
C12 H12 F3 0.93 2.44 2.900(7) 110.4 . yes
C12 H12 F10 0.93 2.34 3.077(8) 135.5 9_565 yes
C17 H17 N1 0.93 2.66 3.133(6) 112.5 . yes
C19 H19 F10 0.93 2.59 3.234(11) 127.1 3 yes
C27 H27 F6 0.93 2.59 3.311(7) 134.6 . yes
C28 H28 F5 0.93 2.50 3.026(7) 116.1 . yes

loop_
_geom_torsion_atom_site_label_1
_geom_torsion_atom_site_label_2
_geom_torsion_atom_site_label_3
_geom_torsion_atom_site_label_4
_geom_torsion
_geom_torsion_site_symmetry_1
_geom_torsion_site_symmetry_2
_geom_torsion_site_symmetry_3
_geom_torsion_site_symmetry_4
_geom_torsion_publ_flag
C1 N1 N2 C3 -0.4(6) . . . . ?
Rh1 N1 N2 C3 176.9(4) . . . . ?
C1 N1 N2 C4 179.0(4) . . . . ?
Rh1 N1 N2 C4 -3.7(5) . . . . ?
C10 N3 N4 C12 -0.7(5) . . . . ?
Rh1 N3 N4 C12 175.8(3) . . . . ?
C10 N3 N4 C13 -179.3(4) . . . . ?
Rh1 N3 N4 C13 -2.8(5) . . . . ?
N2 N1 C1 C2 1.2(6) . . . . ?
Rh1 N1 C1 C2 -175.0(5) . . . . ?
N1 C1 C2 C3 -1.4(8) . . . . ?
N1 N2 C3 C2 -0.4(8) . . . . ?
C4 N2 C3 C2 -179.7(6) . . . . ?
C1 C2 C3 N2 1.1(9) . . . . ?
C3 N2 C4 C5 3.9(9) . . . . ?
N1 N2 C4 C5 -175.4(5) . . . . ?
C3 N2 C4 C9 -177.8(6) . . . . ?
N1 N2 C4 C9 3.0(6) . . . . ?
C9 C4 C5 F1 -177.9(5) . . . . ?
N2 C4 C5 F1 0.4(9) . . . . ?
C9 C4 C5 C6 0.7(9) . . . . ?
N2 C4 C5 C6 179.0(5) . . . . ?
F1 C5 C6 C7 178.4(6) . . . . ?
C4 C5 C6 C7 -0.2(10) . . . . ?
C5 C6 C7 F2 -179.7(6) . . . . ?
C5 C6 C7 C8 -0.4(10) . . . . ?
F2 C7 C8 C9 179.8(5) . . . . ?
C6 C7 C8 C9 0.4(9) . . . . ?
C7 C8 C9 C4 0.1(7) . . . . ?
C7 C8 C9 Rh1 -177.9(4) . . . . ?
C5 C4 C9 C8 -0.6(7) . . . . ?
N2 C4 C9 C8 -179.0(4) . . . . ?
C5 C4 C9 Rh1 177.7(4) . . . . ?
N2 C4 C9 Rh1 -0.8(5) . . . . ?
N4 N3 C10 C11 0.8(6) . . . . ?
Rh1 N3 C10 C11 -174.4(4) . . . . ?
N3 C10 C11 C12 -0.5(7) . . . . ?
N3 N4 C12 C11 0.4(6) . . . . ?
C13 N4 C12 C11 178.6(5) . . . . ?
C10 C11 C12 N4 0.1(7) . . . . ?
C12 N4 C13 C14 -0.6(9) . . . . ?
N3 N4 C13 C14 177.6(4) . . . . ?
C12 N4 C13 C18 -177.1(5) . . . . ?
N3 N4 C13 C18 1.0(6) . . . . ?
C18 C13 C14 C15 -0.5(9) . . . . ?
N4 C13 C14 C15 -176.9(6) . . . . ?
C18 C13 C14 F3 180.0(5) . . . . ?
N4 C13 C14 F3 3.6(8) . . . . ?
F3 C14 C15 C16 179.7(6) . . . . ?
C13 C14 C15 C16 0.2(10) . . . . ?
C14 C15 C16 F4 177.6(7) . . . . ?
C14 C15 C16 C17 -0.1(12) . . . . ?
F4 C16 C17 C18 -177.5(6) . . . . ?
C15 C16 C17 C18 0.2(11) . . . . ?
C16 C17 C18 C13 -0.4(8) . . . . ?
C16 C17 C18 Rh1 174.8(5) . . . . ?
C14 C13 C18 C17 0.6(7) . . . . ?
N4 C13 C18 C17 177.2(4) . . . . ?
C14 C13 C18 Rh1 -175.4(4) . . . . ?
N4 C13 C18 Rh1 1.3(5) . . . . ?
C30 N5 C19 C20 -0.8(7) . . . . ?
Rh1 N5 C19 C20 -179.8(4) . . . . ?
N5 C19 C20 C21 0.9(8) . . . . ?
C19 C20 C21 C22 -0.5(8) . . . . ?
C20 C21 C22 C30 0.0(6) . . . . ?
C20 C21 C22 C23 -179.1(4) . . . . ?
C31 N7 C23 C24 -0.6(5) . . . . ?
C31 N7 C23 C22 178.4(3) . . . . ?
C30 C22 C23 N7 179.3(3) . . . . ?
C21 C22 C23 N7 -1.5(6) . . . . ?
C30 C22 C23 C24 -1.7(5) . . . . ?
C21 C22 C23 C24 177.5(4) . . . . ?
C36 N8 C24 C23 -0.4(5) . . . . ?
C36 N8 C24 C25 178.9(3) . . . . ?
N7 C23 C24 N8 0.6(5) . . . . ?
C22 C23 C24 N8 -178.4(3) . . . . ?
N7 C23 C24 C25 -178.7(3) . . . . ?
C22 C23 C24 C25 2.3(5) . . . . ?
N8 C24 C25 C29 179.7(3) . . . . ?
C23 C24 C25 C29 -1.0(5) . . . . ?
N8 C24 C25 C26 -0.7(6) . . . . ?
C23 C24 C25 C26 178.6(4) . . . . ?
C29 C25 C26 C27 0.8(7) . . . . ?
C24 C25 C26 C27 -178.9(4) . . . . ?
C25 C26 C27 C28 -0.3(8) . . . . ?
C29 N6 C28 C27 1.1(7) . . . . ?
Rh1 N6 C28 C27 -177.6(4) . . . . ?
C26 C27 C28 N6 -0.6(8) . . . . ?
C28 N6 C29 C25 -0.6(6) . . . . ?
Rh1 N6 C29 C25 178.3(3) . . . . ?
C28 N6 C29 C30 179.6(4) . . . . ?
Rh1 N6 C29 C30 -1.5(4) . . . . ?
C26 C25 C29 N6 -0.3(6) . . . . ?
C24 C25 C29 N6 179.4(3) . . . . ?
C26 C25 C29 C30 179.5(4) . . . . ?
C24 C25 C29 C30 -0.9(5) . . . . ?
C19 N5 C30 C22 0.2(6) . . . . ?
Rh1 N5 C30 C22 179.4(3) . . . . ?
C19 N5 C30 C29 179.8(4) . . . . ?
Rh1 N5 C30 C29 -1.0(4) . . . . ?
C21 C22 C30 N5 0.1(6) . . . . ?
C23 C22 C30 N5 179.3(3) . . . . ?
C21 C22 C30 C29 -179.4(4) . . . . ?
C23 C22 C30 C29 -0.2(5) . . . . ?
N6 C29 C30 N5 1.7(5) . . . . ?
C25 C29 C30 N5 -178.1(3) . . . . ?
N6 C29 C30 C22 -178.7(3) . . . . ?
C25 C29 C30 C22 1.5(6) . . . . ?
C23 N7 C31 C36 0.4(5) . . . . ?
C23 N7 C31 C32 -179.3(4) . . . . ?
N7 C31 C32 C33 178.9(5) . . . . ?
C36 C31 C32 C33 -0.8(7) . . . . ?
C31 C32 C33 C34 1.5(9) . . . . ?
C32 C33 C34 C35 -1.3(11) . . . . ?
C33 C34 C35 C36 0.3(9) . . . . ?
C24 N8 C36 C31 0.2(5) . . . . ?
C24 N8 C36 C35 179.7(4) . . . . ?
N7 C31 C36 N8 -0.3(6) . . . . ?
C32 C31 C36 N8 179.4(4) . . . . ?
N7 C31 C36 C35 -179.8(4) . . . . ?
C32 C31 C36 C35 -0.1(6) . . . . ?
C34 C35 C36 N8 -179.2(5) . . . . ?
C34 C35 C36 C31 0.3(7) . . . . ?

loop_
_bruker_diffrn_runs_axis
_bruker_diffrn_runs_distance
_bruker_diffrn_runs_theta
_bruker_diffrn_runs_omega
_bruker_diffrn_runs_phi
_bruker_diffrn_runs_chi
_bruker_diffrn_runs_width
_bruker_diffrn_runs_images
_bruker_diffrn_runs_time
_bruker_diffrn_runs_wavelength
_bruker_diffrn_runs_voltage
_bruker_diffrn_runs_current
_bruker_diffrn_runs_temperature
Phi 47.975 27.5 0.0 0.0 54.7388 1.0 180 1.0 1.54184 50.0 1.0 300.15
Phi 47.975 27.5 0.0 180.0 54.7388 1.0 180 1.0 1.54184 50.0 1.0 300.15
Omega 47.975 51.7395 -76.771 128.0 54.739 0.5 361 20.0 1.54184 50.0 1.0 300.15
Omega 47.975 51.7395 -76.771 64.0 54.739 0.5 361 20.0 1.54184 50.0 1.0 300.15
Phi 47.975 -21.7395 -42.229 0.0 54.7388 0.5 720 1.0 1.54184 50.0 1.0 300.15
Omega 47.975 51.7395 -76.771 96.0 54.739 0.5 361 20.0 1.54184 50.0 1.0 300.15
Omega 47.975 36.7395 -107.771 90.0 54.739 0.5 365 6.8 1.54184 50.0 1.0 300.15
Omega 47.975 51.7395 -76.771 32.0 54.739 0.5 361 20.0 1.54184 50.0 1.0 300.15
Omega 47.975 51.7395 -76.771 160.0 54.739 0.5 361 20.0 1.54184 50.0 1.0 300.15
Omega 47.975 44.2395 -92.771 0.0 54.739 0.5 365 12.3 1.54184 50.0 1.0 300.15
Omega 47.975 51.7395 -76.771 -104.0 54.739 0.5 361 20.0 1.54184 50.0 1.0 300.15
Omega 47.975 44.2395 -92.771 270.0 54.739 0.5 365 12.3 1.54184 50.0 1.0 300.15
Omega 47.975 51.7395 -76.771 -168.0 54.739 0.5 361 20.0 1.54184 50.0 1.0 300.15
Phi 47.975 51.7395 -77.771 23.748 54.7388 0.5 513 20.0 1.54184 50.0 1.0 300.15
Phi 47.975 -29.2395 -57.229 0.0 54.7388 0.5 720 3.2 1.54184 50.0 1.0 300.15
